data_7046296
loop_
_publ_author_name
'Liu, Shao-Xian'
'Yuan, Guo-Jun'
'Zhai, Lu'
'Wang, Lifeng'
'Luo, Hong-Bin'
'Ren, Xiao-Ming'

_publ_section_title
;
 Dual emissions and thermochromic luminescences of isomorphic chiral
 twofold interpenetrated 3-D nets built from I<sup>1</sup>O<sup>2</sup>
 type hybrid inorganic-organic frameworks of
 [NH<sub>2</sub>(CH<sub>3</sub>)<sub>2</sub>]<sub>3</sub>[Pb<sub>2</sub>X<sub>3</sub>(BDC)<sub>2</sub>]
 (X = Br, I).
;
_journal_issue 40
_journal_name_full 'Dalton transactions (Cambridge, England : 2003)'
_journal_page_first 14233
_journal_page_last 14240
_journal_paper_doi 10.1039/c8dt01469h
_journal_volume 47
_journal_year 2018
_chemical_formula_sum 'C22 H32 I3 N3 O8 Pb2'
_chemical_formula_weight 1261.58
_space_group_crystal_system tetragonal
_space_group_IT_number 96
_space_group_name_Hall 'P 4nw 2abw'
_space_group_name_H-M_alt 'P 43 21 2'
_symmetry_space_group_name_Hall 'P 4nw 2abw'
_symmetry_space_group_name_H-M 'P 43 21 2'
_atom_sites_solution_hydrogens mixed
_audit_creation_method SHELXL-2014/7
_audit_update_record
;
2018-05-04 deposited with the CCDC.
2018-05-09 downloaded from the CCDC.
;
_cell_angle_alpha 90
_cell_angle_beta 90
_cell_angle_gamma 90
_cell_formula_units_Z 4
_cell_length_a 13.9257(16)
_cell_length_b 13.9257(16)
_cell_length_c 17.035(4)
_cell_measurement_reflns_used 9862
_cell_measurement_temperature 296(2)
_cell_measurement_theta_max 27.3881
_cell_measurement_theta_min 2.9256
_cell_volume 3303.5(9)
_computing_cell_refinement 'Bruker SAINT'
_computing_data_collection 'Bruker APEX2'
_computing_data_reduction 'Bruker SAINT'
_computing_molecular_graphics 'Bruker SAINT'
_computing_publication_material 'Bruker SAINT'
_computing_structure_refinement 'SHELXL-2014/7 (Sheldrick, 2014)'
_computing_structure_solution 'SHELXL-2014/7 (Sheldrick, 2014)'
_diffrn_ambient_temperature 296(2)
_diffrn_measured_fraction_theta_full 0.998
_diffrn_measured_fraction_theta_max 0.998
_diffrn_measurement_device_type 'Bruker APEX-II CCD'
_diffrn_measurement_method '\f and \w scans'
_diffrn_radiation_type MoK\a
_diffrn_radiation_wavelength 0.71073
_diffrn_reflns_av_R_equivalents 0.0368
_diffrn_reflns_av_unetI/netI 0.0245
_diffrn_reflns_Laue_measured_fraction_full 0.998
_diffrn_reflns_Laue_measured_fraction_max 0.998
_diffrn_reflns_limit_h_max 16
_diffrn_reflns_limit_h_min -16
_diffrn_reflns_limit_k_max 16
_diffrn_reflns_limit_k_min -16
_diffrn_reflns_limit_l_max 20
_diffrn_reflns_limit_l_min -20
_diffrn_reflns_number 39638
_diffrn_reflns_point_group_measured_fraction_full 0.999
_diffrn_reflns_point_group_measured_fraction_max 0.999
_diffrn_reflns_theta_full 25.242
_diffrn_reflns_theta_max 25.495
_diffrn_reflns_theta_min 2.803
_diffrn_source 'fine-focus sealed tube'
_exptl_absorpt_coefficient_mu 13.026
_exptl_absorpt_correction_T_max 0.057
_exptl_absorpt_correction_T_min 0.036
_exptl_absorpt_correction_type multi-scan
_exptl_absorpt_process_details sadabs
_exptl_crystal_colour colorless
_exptl_crystal_density_diffrn 2.537
_exptl_crystal_description block
_exptl_crystal_F_000 2288
_exptl_crystal_size_max 0.28
_exptl_crystal_size_mid 0.25
_exptl_crystal_size_min 0.22
_refine_diff_density_max 0.515
_refine_diff_density_min -0.947
_refine_diff_density_rms 0.155
_refine_ls_abs_structure_details
;
 Refined as an inversion twin.
;
_refine_ls_abs_structure_Flack 0.020(5)
_refine_ls_extinction_method none
_refine_ls_goodness_of_fit_ref 1.190
_refine_ls_hydrogen_treatment constr
_refine_ls_matrix_type full
_refine_ls_number_parameters 177
_refine_ls_number_reflns 3071
_refine_ls_number_restraints 0
_refine_ls_restrained_S_all 1.190
_refine_ls_R_factor_all 0.0182
_refine_ls_R_factor_gt 0.0165
_refine_ls_shift/su_max 0.002
_refine_ls_shift/su_mean 0.000
_refine_ls_structure_factor_coef Fsqd
_refine_ls_weighting_details 'w=1/[\s^2^(Fo^2^)+(0.0157P)^2^] where P=(Fo^2^+2Fc^2^)/3'
_refine_ls_weighting_scheme calc
_refine_ls_wR_factor_gt 0.0400
_refine_ls_wR_factor_ref 0.0403
_reflns_Friedel_coverage 0.698
_reflns_Friedel_fraction_full 1.000
_reflns_Friedel_fraction_max 1.000
_reflns_number_gt 2952
_reflns_number_total 3071
_reflns_threshold_expression 'I > 2\s(I)'
_cod_data_source_file c8dt01469h2.cif
_cod_data_source_block 1
_cod_depositor_comments 'Adding full bibliography for 7046294--7046296.cif.'
_cod_original_cell_volume 3303.6(11)
_cod_database_code 7046296
_shelx_shelxl_version_number 2014/7
_shelx_space_group_comment
;
The symmetry employed for this shelxl refinement is uniquely defined
by the following loop, which should always be used as a source of
symmetry information in preference to the above space-group names.
They are only intended as comments.
;

loop_
_space_group_symop_operation_xyz
'x, y, z'
'-x, -y, z+1/2'
'-y+1/2, x+1/2, z+3/4'
'y+1/2, -x+1/2, z+1/4'
'-x+1/2, y+1/2, -z+3/4'
'x+1/2, -y+1/2, -z+1/4'
'y, x, -z'
'-y, -x, -z+1/2'

loop_
_atom_site_label
_atom_site_type_symbol
_atom_site_fract_x
_atom_site_fract_y
_atom_site_fract_z
_atom_site_U_iso_or_equiv
_atom_site_adp_type
_atom_site_occupancy
_atom_site_site_symmetry_order
_atom_site_calc_flag
_atom_site_refinement_flags_posn
_atom_site_refinement_flags_adp
_atom_site_refinement_flags_occupancy
Pb1 Pb 0.86948(2) 0.08309(2) 1.07251(2) 0.02568(7) Uani 1 1 d . . .
I1 I 0.82955(4) 0.17045(4) 1.2500 0.04716(19) Uani 1 2 d S T P
I2 I 0.87673(4) 0.02048(4) 0.89657(3) 0.04614(14) Uani 1 1 d . . .
O1 O 1.0044(3) 0.2276(3) 1.0608(3) 0.0380(11) Uani 1 1 d . . .
O2 O 0.8524(3) 0.2496(3) 1.0282(3) 0.0349(11) Uani 1 1 d . . .
O3 O 1.1063(3) 0.6989(3) 0.9452(3) 0.0342(11) Uani 1 1 d . . .
O4 O 0.9534(3) 0.7250(3) 0.9228(3) 0.0403(12) Uani 1 1 d . . .
N1 N 0.6650(5) 0.3083(4) 0.0947(3) 0.0426(15) Uani 1 1 d . . .
H1A H 0.6210 0.2780 0.1243 0.051 Uiso 1 1 d R U .
H1B H 0.7121 0.2661 0.0838 0.051 Uiso 1 1 d R U .
N2 N 0.7166(4) 0.2834(4) 0.7500 0.042(2) Uani 1 2 d S T P
H2A H 0.6576 0.2779 0.7696 0.050 Uiso 0.5 1 calc R U P
H2B H 0.7221 0.3424 0.7304 0.050 Uiso 0.5 1 calc R U P
C1 C 0.9379(5) 0.2783(5) 1.0352(3) 0.0274(14) Uani 1 1 d . . .
C2 C 0.9599(4) 0.3806(4) 1.0079(3) 0.0252(14) Uani 1 1 d . . .
C3 C 1.0496(5) 0.4185(5) 1.0202(4) 0.0339(16) Uani 1 1 d . . .
H3 H 1.0970 0.3815 1.0438 0.041 Uiso 1 1 calc R U .
C4 C 1.0695(5) 0.5121(5) 0.9974(4) 0.0350(16) Uani 1 1 d . . .
H4 H 1.1306 0.5372 1.0055 0.042 Uiso 1 1 calc R U .
C5 C 1.0001(4) 0.5680(4) 0.9629(4) 0.0252(14) Uani 1 1 d . . .
C6 C 0.9099(5) 0.5282(5) 0.9483(4) 0.0346(16) Uani 1 1 d . . .
H6 H 0.8629 0.5642 0.9231 0.042 Uiso 1 1 calc R U .
C7 C 0.8908(5) 0.4360(5) 0.9714(4) 0.0350(17) Uani 1 1 d . . .
H7 H 0.8303 0.4101 0.9623 0.042 Uiso 1 1 calc R U .
C8 C 1.0206(5) 0.6696(5) 0.9421(4) 0.0289(15) Uani 1 1 d . . .
C9 C 0.7054(7) 0.3866(6) 0.1384(5) 0.061(2) Uani 1 1 d . . .
H9A H 0.7508 0.4204 0.1062 0.092 Uiso 1 1 calc R U .
H9B H 0.7373 0.3621 0.1842 0.092 Uiso 1 1 calc R U .
H9C H 0.6551 0.4296 0.1542 0.092 Uiso 1 1 calc R U .
C10 C 0.6196(6) 0.3370(7) 0.0212(5) 0.066(3) Uani 1 1 d . . .
H10A H 0.5668 0.3793 0.0322 0.099 Uiso 1 1 calc R U .
H10B H 0.5964 0.2811 -0.0057 0.099 Uiso 1 1 calc R U .
H10C H 0.6656 0.3696 -0.0112 0.099 Uiso 1 1 calc R U .
C11 C 0.7856(8) 0.2729(8) 0.8142(6) 0.088(3) Uani 1 1 d . . .
H11A H 0.7883 0.3315 0.8438 0.132 Uiso 1 1 calc R U .
H11B H 0.8480 0.2589 0.7931 0.132 Uiso 1 1 calc R U .
H11C H 0.7658 0.2213 0.8479 0.132 Uiso 1 1 calc R U .

loop_
_atom_site_aniso_label
_atom_site_aniso_U_11
_atom_site_aniso_U_22
_atom_site_aniso_U_33
_atom_site_aniso_U_23
_atom_site_aniso_U_13
_atom_site_aniso_U_12
Pb1 0.02098(13) 0.02002(13) 0.03605(12) -0.00028(11) -0.00212(11) -0.00091(10)
I1 0.0522(3) 0.0522(3) 0.0370(4) -0.0015(2) -0.0015(2) 0.0031(4)
I2 0.0543(3) 0.0445(3) 0.0397(2) -0.0053(2) -0.0080(2) 0.0110(3)
O1 0.024(3) 0.032(3) 0.057(3) 0.015(2) -0.003(2) -0.001(2)
O2 0.027(3) 0.022(2) 0.056(3) 0.003(2) 0.000(2) -0.004(2)
O3 0.023(2) 0.023(2) 0.057(3) 0.004(2) 0.003(2) -0.0049(18)
O4 0.031(3) 0.028(3) 0.061(3) 0.008(2) 0.001(2) -0.003(2)
N1 0.051(4) 0.030(3) 0.048(3) 0.005(3) 0.006(3) 0.014(3)
N2 0.033(3) 0.033(3) 0.060(6) 0.002(3) 0.002(3) 0.005(4)
C1 0.032(4) 0.021(3) 0.029(3) 0.001(3) 0.004(3) -0.006(3)
C2 0.025(3) 0.021(3) 0.029(3) 0.000(3) 0.001(3) -0.005(3)
C3 0.025(3) 0.034(4) 0.042(4) 0.008(3) -0.006(3) -0.001(3)
C4 0.022(3) 0.033(4) 0.050(4) 0.008(3) -0.004(3) -0.009(3)
C5 0.023(3) 0.020(3) 0.032(3) 0.000(3) 0.000(3) -0.003(3)
C6 0.026(3) 0.032(4) 0.046(4) 0.006(3) -0.006(3) -0.002(3)
C7 0.026(4) 0.031(4) 0.048(4) 0.002(3) -0.004(3) -0.009(3)
C8 0.027(3) 0.026(3) 0.034(4) -0.003(3) 0.002(3) -0.001(3)
C9 0.071(6) 0.052(6) 0.060(5) -0.005(4) -0.004(5) -0.005(5)
C10 0.054(5) 0.077(7) 0.068(5) 0.022(5) -0.021(5) -0.011(5)
C11 0.086(8) 0.085(8) 0.094(7) 0.031(7) -0.040(7) -0.009(6)

loop_
_atom_type_symbol
_atom_type_description
_atom_type_scat_dispersion_real
_atom_type_scat_dispersion_imag
_atom_type_scat_source
C C 0.0033 0.0016 'International Tables Vol C Tables 4.2.6.8 and 6.1.1.4'
H H 0.0000 0.0000 'International Tables Vol C Tables 4.2.6.8 and 6.1.1.4'
N N 0.0061 0.0033 'International Tables Vol C Tables 4.2.6.8 and 6.1.1.4'
O O 0.0106 0.0060 'International Tables Vol C Tables 4.2.6.8 and 6.1.1.4'
I I -0.4742 1.8119 'International Tables Vol C Tables 4.2.6.8 and 6.1.1.4'
Pb Pb -3.3944 10.1111 'International Tables Vol C Tables 4.2.6.8 and 6.1.1.4'

loop_
_geom_angle_atom_site_label_1
_geom_angle_atom_site_label_2
_geom_angle_atom_site_label_3
_geom_angle
_geom_angle_site_symmetry_1
_geom_angle_site_symmetry_3
O3 Pb1 O2 74.88(14) 7_547 .
O3 Pb1 O4 50.35(14) 7_547 7_547
O2 Pb1 O4 124.66(14) . 7_547
O3 Pb1 I2 87.08(11) 7_547 .
O2 Pb1 I2 88.38(11) . .
O4 Pb1 I2 82.28(10) 7_547 .
O3 Pb1 I1 84.25(11) 7_547 .
O2 Pb1 I1 85.25(11) . .
O4 Pb1 I1 95.39(10) 7_547 .
I2 Pb1 I1 170.338(18) . .
Pb1 I1 Pb1 135.45(3) . 8_667
C1 O2 Pb1 100.3(4) . .
C8 O3 Pb1 100.7(4) . 7_657
C8 O4 Pb1 87.2(4) . 7_657
C9 N1 C10 114.1(6) . .
C11 N2 C11 115.3(11) 8_666 .
O1 C1 O2 123.8(6) . .
O1 C1 C2 119.0(6) . .
O2 C1 C2 117.2(6) . .
C3 C2 C7 119.2(6) . .
C3 C2 C1 119.7(6) . .
C7 C2 C1 121.1(6) . .
C2 C3 C4 120.0(6) . .
C5 C4 C3 120.8(6) . .
C4 C5 C6 119.0(6) . .
C4 C5 C8 120.5(6) . .
C6 C5 C8 120.5(6) . .
C7 C6 C5 119.7(6) . .
C6 C7 C2 121.2(6) . .
O4 C8 O3 121.1(6) . .
O4 C8 C5 120.3(6) . .
O3 C8 C5 118.6(6) . .

loop_
_geom_bond_atom_site_label_1
_geom_bond_atom_site_label_2
_geom_bond_distance
_geom_bond_site_symmetry_2
Pb1 O3 2.416(4) 7_547
Pb1 O2 2.450(4) .
Pb1 O4 2.704(5) 7_547
Pb1 I2 3.1231(8) .
Pb1 I1 3.3062(7) .
I1 Pb1 3.3062(7) 8_667
O1 C1 1.245(7) .
O2 C1 1.262(8) .
O3 C8 1.263(8) .
O3 Pb1 2.416(4) 7_657
O4 C8 1.256(8) .
O4 Pb1 2.705(5) 7_657
N1 C9 1.435(9) .
N1 C10 1.458(9) .
N2 C11 1.464(10) 8_666
N2 C11 1.464(10) .
C1 C2 1.530(9) .
C2 C3 1.372(9) .
C2 C7 1.381(8) .
C3 C4 1.387(10) .
C4 C5 1.373(9) .
C5 C6 1.396(9) .
C5 C8 1.486(9) .
C6 C7 1.369(9) .
